data_7220136
loop_
_publ_author_name
'Zhang, Guoqi'
'yin, zhiwei'
'Zheng, Shengping'
'Phoenix, Tonya'
'Fettinger, James C.'

_publ_section_title
;
 Assembling mono-, di- and tri-nuclear coordination complexes with a
 ditopic analogue of 2,2':6',2''-terpyridine: syntheses, structures and
 catalytic studies
;
_journal_name_full 'RSC Adv.'
_journal_paper_doi 10.1039/C5RA06197K
_journal_year 2015
_chemical_formula_moiety 'C19 H13 I2 N5 Zn'
_chemical_formula_sum 'C19 H13 I2 N5 Zn'
_chemical_formula_weight 630.51
_space_group_crystal_system orthorhombic
_space_group_IT_number 19
_space_group_name_Hall 'P 2ac 2ab'
_space_group_name_H-M_alt 'P 21 21 21'
_symmetry_space_group_name_Hall 'P 2ac 2ab'
_symmetry_space_group_name_H-M 'P 21 21 21'
_atom_sites_solution_hydrogens geom
_audit_creation_method SHELXL-2014/7
_audit_update_record
;
2015-02-23 deposited with the CCDC.
2015-04-13 downloaded from the CCDC.
;
_cell_angle_alpha 90
_cell_angle_beta 90
_cell_angle_gamma 90
_cell_formula_units_Z 4
_cell_length_a 6.9036(2)
_cell_length_b 14.6668(3)
_cell_length_c 19.4642(4)
_cell_measurement_reflns_used 9890
_cell_measurement_temperature 190(2)
_cell_measurement_theta_max 70.11
_cell_measurement_theta_min 3.77
_cell_volume 1970.82(8)
_computing_cell_refinement 'SAINT (8.34a) (Bruker, 2013)'
_computing_data_collection 'Apex2 (2013.10-2) (Bruker, 2013)'
_computing_data_reduction 'SAINT (8.34a) (Bruker, 2013)'
_computing_molecular_graphics 'Bruker SHELXTL'
_computing_publication_material 'Bruker SHELXTL'
_computing_structure_refinement 'SHELXL-2014/7 (Sheldrick, 2014)'
_computing_structure_solution 'SHELXT (Sheldrick, 2013)'
_diffrn_ambient_temperature 190(2)
_diffrn_measured_fraction_theta_full 0.997
_diffrn_measured_fraction_theta_max 0.997
_diffrn_measurement_device_type 'Bruker APEX-II CCD'
_diffrn_measurement_method '\f and \w scans'
_diffrn_radiation_type CuK\a
_diffrn_radiation_wavelength 1.54178
_diffrn_reflns_av_R_equivalents 0.0341
_diffrn_reflns_av_unetI/netI 0.0258
_diffrn_reflns_laue_measured_fraction_full 0.997
_diffrn_reflns_laue_measured_fraction_max 0.997
_diffrn_reflns_limit_h_max 8
_diffrn_reflns_limit_h_min -8
_diffrn_reflns_limit_k_max 17
_diffrn_reflns_limit_k_min -17
_diffrn_reflns_limit_l_max 23
_diffrn_reflns_limit_l_min -23
_diffrn_reflns_number 14723
_diffrn_reflns_point_group_measured_fraction_full 0.998
_diffrn_reflns_point_group_measured_fraction_max 0.998
_diffrn_reflns_theta_full 67.679
_diffrn_reflns_theta_max 68.231
_diffrn_reflns_theta_min 6.450
_exptl_absorpt_coefficient_mu 26.440
_exptl_absorpt_correction_T_max 0.2274
_exptl_absorpt_correction_T_min 0.0763
_exptl_absorpt_correction_type multi-scan
_exptl_absorpt_process_details 'SADABS 2014/2 (Sheldrick, 2014)'
_exptl_crystal_colour Orange
_exptl_crystal_density_diffrn 2.125
_exptl_crystal_description Block
_exptl_crystal_F_000 1192
_exptl_crystal_size_max 0.119
_exptl_crystal_size_mid 0.110
_exptl_crystal_size_min 0.106
_refine_diff_density_max 0.969
_refine_diff_density_min -0.449
_refine_diff_density_rms 0.122
_refine_ls_abs_structure_details
; 
 Refined as an inversion twin. 
;
_refine_ls_abs_structure_Flack 0.417(10)
_refine_ls_extinction_method none
_refine_ls_goodness_of_fit_ref 1.202
_refine_ls_hydrogen_treatment refU
_refine_ls_matrix_type full
_refine_ls_number_parameters 275
_refine_ls_number_reflns 3611
_refine_ls_number_restraints 0
_refine_ls_restrained_S_all 1.202
_refine_ls_R_factor_all 0.0328
_refine_ls_R_factor_gt 0.0328
_refine_ls_shift/su_max 0.001
_refine_ls_shift/su_mean 0.000
_refine_ls_structure_factor_coef Fsqd
_refine_ls_weighting_details 'w=1/[\s^2^(Fo^2^)+(0.0325P)^2^+5.7514P] where P=(Fo^2^+2Fc^2^)/3'
_refine_ls_weighting_scheme calc
_refine_ls_wR_factor_gt 0.0858
_refine_ls_wR_factor_ref 0.0858
_reflns_Friedel_coverage 0.730
_reflns_friedel_fraction_full 1.000
_reflns_friedel_fraction_max 1.000
_reflns_number_gt 3607
_reflns_number_total 3611
_reflns_threshold_expression 'I > 2\s(I)'
_cod_data_source_file c5ra06197k2.cif
_cod_data_source_block JF2351F
_cod_depositor_comments
;
The following automatic conversions were performed:

'_exptl_absorpt_correction_type' value 'Multi-scan' changed to
'multi-scan' according to
/usr/data/users/saulius/crontab/automatic-downloads/rss-feeds/RSC/lib/dictionaries/cif_core.dic
dictionary named 'cif_core.dic' version 2.4.2 from 2011-04-26.

Automatic conversion script
Id: cif_fix_values 3271 2015-04-21 07:52:19Z andrius 
;
_cod_database_code 7220136
_shelx_shelxl_version_number 2014/7
_shelx_space_group_comment
; 
The symmetry employed for this shelxl refinement is uniquely defined 
by the following loop, which should always be used as a source of 
symmetry information in preference to the above space-group names. 
They are only intended as comments. 
;
_shelx_estimated_absorpt_t_min 0.145
_shelx_estimated_absorpt_t_max 0.166

loop_
_space_group_symop_operation_xyz
'x, y, z'
'-x+1/2, -y, z+1/2'
'-x, y+1/2, -z+1/2'
'x+1/2, -y+1/2, -z'

loop_
_atom_site_label
_atom_site_type_symbol
_atom_site_fract_x
_atom_site_fract_y
_atom_site_fract_z
_atom_site_U_iso_or_equiv
_atom_site_adp_type
_atom_site_occupancy
_atom_site_site_symmetry_order
_atom_site_calc_flag
_atom_site_refinement_flags_posn
_atom_site_refinement_flags_occupancy
_atom_site_disorder_assembly
_atom_site_disorder_group
I1 I 0.79518(13) 1.07022(4) 0.64395(3) 0.03903(18) Uani 0.91 1 d . P A 1
I2 I 0.28919(11) 0.91854(4) 0.70639(3) 0.03780(18) Uani 0.91 1 d . P A 1
I1B I 0.522(3) 1.0737(16) 0.6455(11) 0.082(5) Uiso 0.05 1 d . P A 2
I2B I 1.037(3) 0.9324(15) 0.7126(11) 0.080(5) Uiso 0.05 1 d . P A 2
I1C I 0.913(3) 1.0803(14) 0.6436(9) 0.050(4) Uiso 0.04 1 d . P A 3
I1D I 0.411(3) 0.9222(12) 0.7072(9) 0.049(4) Uiso 0.04 1 d . P A 3
Zn1 Zn 0.65471(17) 0.95222(7) 0.72793(5) 0.0344(3) Uani 1 1 d . . . .
N1 N 0.7783(13) 0.8273(5) 0.6814(4) 0.0354(16) Uani 1 1 d . . . .
C1 C 0.8250(15) 0.8127(6) 0.6156(5) 0.040(2) Uani 1 1 d . . . .
H1 H 0.8118 0.8607 0.5832 0.05(3) Uiso 1 1 calc R . . .
C2 C 0.8921(16) 0.7287(7) 0.5942(5) 0.045(2) Uani 1 1 d . . . .
H2 H 0.9215 0.7203 0.5470 0.02(2) Uiso 1 1 calc R . . .
N3 N 0.9176(14) 0.6587(6) 0.6370(5) 0.047(2) Uani 1 1 d . . . .
C3 C 0.8728(16) 0.6739(6) 0.7029(5) 0.040(2) Uani 1 1 d . . . .
H3 H 0.8865 0.6254 0.7349 0.06(3) Uiso 1 1 calc R . . .
C4 C 0.8069(15) 0.7580(5) 0.7266(4) 0.0358(18) Uani 1 1 d . . . .
C5 C 0.7627(13) 0.7803(6) 0.7989(4) 0.0338(19) Uani 1 1 d . . . .
C6 C 0.7553(13) 0.7157(6) 0.8523(5) 0.037(2) Uani 1 1 d . . . .
H6 H 0.7737 0.6528 0.8429 0.03(2) Uiso 1 1 calc R . . .
N6 N 0.7285(11) 0.8694(5) 0.8104(4) 0.0341(16) Uani 1 1 d . . . .
C7 C 0.7207(14) 0.7451(5) 0.9190(4) 0.0325(17) Uani 1 1 d . . . .
C8 C 0.6931(15) 0.8382(6) 0.9292(4) 0.0345(18) Uani 1 1 d . . . .
H8 H 0.6738 0.8611 0.9744 0.04(3) Uiso 1 1 calc R . . .
C9 C 0.6935(14) 0.8980(6) 0.8737(4) 0.0339(18) Uani 1 1 d . . . .
C10 C 0.6632(13) 0.9971(6) 0.8805(4) 0.0329(19) Uani 1 1 d . . . .
C11 C 0.6554(15) 1.0446(6) 0.9431(5) 0.040(2) Uani 1 1 d . . . .
H11 H 0.6692 1.0114 0.9846 0.05(3) Uiso 1 1 calc R . . .
N11 N 0.6455(11) 1.0421(5) 0.8211(4) 0.0326(15) Uani 1 1 d . . . .
C12 C 0.6128(17) 1.1774(7) 0.8862(5) 0.045(2) Uani 1 1 d . . . .
H12 H 0.5944 1.2416 0.8861 0.03(2) Uiso 1 1 calc R . . .
C13 C 0.6215(15) 1.1322(6) 0.8240(5) 0.040(2) Uani 1 1 d . . . .
H13 H 0.6101 1.1659 0.7825 0.03(2) Uiso 1 1 calc R . . .
N13 N 0.6295(15) 1.1342(6) 0.9464(4) 0.048(2) Uani 1 1 d . . . .
C14 C 0.7052(16) 0.6777(6) 0.9765(4) 0.0325(17) Uani 1 1 d . . . .
C15 C 0.6788(16) 0.5855(6) 0.9656(5) 0.045(2) Uani 1 1 d . . . .
H15 H 0.6719 0.5626 0.9200 0.08(4) Uiso 1 1 calc R . . .
C16 C 0.6626(19) 0.5264(7) 1.0204(5) 0.053(3) Uani 1 1 d . . . .
H16 H 0.6415 0.4633 1.0123 0.05(3) Uiso 1 1 calc R . . .
C17 C 0.6768(15) 0.5587(7) 1.0875(5) 0.044(2) Uani 1 1 d . . . .
H17 H 0.6654 0.5177 1.1250 0.06(4) Uiso 1 1 calc R . . .
C18 C 0.7069(17) 0.6485(7) 1.0992(5) 0.042(2) Uani 1 1 d . . . .
H18 H 0.7165 0.6706 1.1449 0.04(3) Uiso 1 1 calc R . . .
C19 C 0.7238(17) 0.7089(6) 1.0438(5) 0.044(2) Uani 1 1 d . . . .
H19 H 0.7481 0.7717 1.0521 0.09(5) Uiso 1 1 calc R . . .

loop_
_atom_site_aniso_label
_atom_site_aniso_U_11
_atom_site_aniso_U_22
_atom_site_aniso_U_33
_atom_site_aniso_U_23
_atom_site_aniso_U_13
_atom_site_aniso_U_12
I1 0.0496(4) 0.0337(3) 0.0338(3) 0.0088(2) -0.0024(3) -0.0065(3)
I2 0.0389(4) 0.0378(3) 0.0367(3) 0.0027(2) -0.0045(3) -0.0025(3)
Zn1 0.0423(6) 0.0308(5) 0.0301(5) 0.0035(4) -0.0032(5) 0.0008(5)
N1 0.046(4) 0.030(3) 0.030(3) 0.003(3) -0.001(3) -0.004(3)
C1 0.050(6) 0.038(4) 0.033(4) 0.005(4) 0.002(4) -0.006(4)
C2 0.053(6) 0.052(5) 0.029(4) -0.004(4) 0.007(4) -0.004(5)
N3 0.057(6) 0.040(4) 0.043(5) -0.010(4) 0.004(4) 0.007(4)
C3 0.051(5) 0.037(5) 0.034(4) 0.005(4) -0.005(4) 0.005(4)
C4 0.049(5) 0.030(4) 0.029(4) 0.001(3) -0.001(4) 0.001(4)
C5 0.036(5) 0.029(4) 0.036(4) -0.001(3) -0.009(4) -0.004(3)
C6 0.042(6) 0.032(4) 0.037(4) 0.005(4) 0.003(4) -0.001(3)
N6 0.036(4) 0.033(3) 0.033(4) 0.002(3) -0.003(3) 0.003(3)
C7 0.035(4) 0.029(4) 0.034(4) 0.001(3) -0.007(4) 0.004(4)
C8 0.039(5) 0.034(4) 0.031(4) -0.001(3) -0.002(4) -0.001(4)
C9 0.038(5) 0.032(4) 0.032(4) -0.002(3) -0.003(4) 0.003(4)
C10 0.038(5) 0.035(4) 0.026(4) 0.000(3) -0.001(3) 0.000(4)
C11 0.055(6) 0.035(4) 0.031(4) 0.000(4) 0.007(4) -0.002(4)
N11 0.035(4) 0.031(3) 0.032(3) 0.007(3) -0.003(3) -0.003(3)
C12 0.057(6) 0.029(4) 0.051(5) -0.001(4) 0.000(5) 0.000(4)
C13 0.046(5) 0.037(5) 0.038(5) 0.002(4) -0.004(4) 0.006(4)
N13 0.062(5) 0.039(4) 0.044(5) -0.004(4) -0.001(4) 0.004(4)
C14 0.031(4) 0.037(4) 0.029(4) 0.006(3) -0.001(4) 0.002(4)
C15 0.060(7) 0.036(5) 0.039(5) 0.001(4) -0.002(4) 0.001(5)
C16 0.084(9) 0.029(4) 0.047(5) 0.006(4) -0.001(6) -0.003(5)
C17 0.045(6) 0.046(5) 0.041(5) 0.016(4) 0.001(4) 0.001(4)
C18 0.046(5) 0.049(5) 0.032(4) 0.006(4) 0.008(5) 0.008(5)
C19 0.062(6) 0.034(4) 0.035(4) 0.000(4) 0.001(5) -0.001(5)

loop_
_atom_type_symbol
_atom_type_description
_atom_type_scat_dispersion_real
_atom_type_scat_dispersion_imag
_atom_type_scat_source
C C 0.0181 0.0091 'International Tables Vol C Tables 4.2.6.8 and 6.1.1.4'
H H 0.0000 0.0000 'International Tables Vol C Tables 4.2.6.8 and 6.1.1.4'
N N 0.0311 0.0180 'International Tables Vol C Tables 4.2.6.8 and 6.1.1.4'
Zn Zn -1.5491 0.6778 'International Tables Vol C Tables 4.2.6.8 and 6.1.1.4'
I I -0.3257 6.8362 'International Tables Vol C Tables 4.2.6.8 and 6.1.1.4'

loop_
_geom_angle_atom_site_label_1
_geom_angle_atom_site_label_2
_geom_angle_atom_site_label_3
_geom_angle
_geom_angle_site_symmetry_3
I1D Zn1 N6 105.1(6) .
I1D Zn1 N1 93.8(6) .
N6 Zn1 N1 74.8(3) .
I1D Zn1 N11 107.5(6) .
N6 Zn1 N11 74.1(3) .
N1 Zn1 N11 145.9(3) .
N6 Zn1 I1B 167.7(5) .
N1 Zn1 I1B 117.1(5) .
N11 Zn1 I1B 95.0(5) .
N6 Zn1 I1 142.5(2) .
N1 Zn1 I1 98.7(2) .
N11 Zn1 I1 97.42(18) .
N6 Zn1 I2 104.5(2) .
N1 Zn1 I2 98.7(2) .
N11 Zn1 I2 102.4(2) .
I1 Zn1 I2 113.00(5) .
N6 Zn1 I2B 77.3(5) .
N1 Zn1 I2B 58.9(5) .
N11 Zn1 I2B 100.5(5) .
I1B Zn1 I2B 111.0(7) .
I1D Zn1 I1C 125.3(7) .
N6 Zn1 I1C 129.1(5) .
N1 Zn1 I1C 93.7(4) .
N11 Zn1 I1C 95.1(4) .
C1 N1 C4 117.7(8) .
C1 N1 Zn1 128.1(6) .
C4 N1 Zn1 114.2(6) .
C1 N1 I2B 99.4(8) .
C4 N1 I2B 101.8(8) .
Zn1 N1 I2B 69.9(6) .
N1 C1 C2 120.8(8) .
N1 C1 H1 119.6 .
C2 C1 H1 119.6 .
N3 C2 C1 122.9(9) .
N3 C2 H2 118.6 .
C1 C2 H2 118.6 .
C2 N3 C3 116.1(8) .
N3 C3 C4 122.7(8) .
N3 C3 H3 118.6 .
C4 C3 H3 118.6 .
N1 C4 C3 119.7(8) .
N1 C4 C5 115.0(7) .
C3 C4 C5 125.3(8) .
N6 C5 C6 121.6(8) .
N6 C5 C4 114.1(7) .
C6 C5 C4 124.3(8) .
C7 C6 C5 119.2(8) .
C7 C6 H6 120.4 .
C5 C6 H6 120.4 .
C9 N6 C5 119.7(7) .
C9 N6 Zn1 119.2(6) .
C5 N6 Zn1 118.8(6) .
C6 C7 C8 117.5(8) .
C6 C7 C14 120.4(7) .
C8 C7 C14 122.1(8) .
C9 C8 C7 120.5(8) .
C9 C8 H8 119.8 .
C7 C8 H8 119.8 .
N6 C9 C8 121.5(8) .
N6 C9 C10 115.0(7) .
C8 C9 C10 123.4(7) .
N11 C10 C11 120.1(8) .
N11 C10 C9 114.9(7) .
C11 C10 C9 125.0(8) .
N13 C11 C10 122.6(9) .
N13 C11 H11 118.7 .
C10 C11 H11 118.7 .
C13 N11 C10 117.6(8) .
C13 N11 Zn1 128.4(6) .
C10 N11 Zn1 114.0(5) .
N13 C12 C13 122.4(9) .
N13 C12 H12 118.8 .
C13 C12 H12 118.8 .
N11 C13 C12 121.3(9) .
N11 C13 H13 119.4 .
C12 C13 H13 119.4 .
C11 N13 C12 116.0(9) .
C15 C14 C19 118.6(8) .
C15 C14 C7 122.7(8) .
C19 C14 C7 118.6(8) .
C16 C15 C14 120.4(9) .
C16 C15 I1B 124.3(9) 3_646
C14 C15 I1B 105.5(8) 3_646
C16 C15 H15 119.8 .
C14 C15 H15 119.8 .
C15 C16 C17 120.4(9) .
C15 C16 H16 119.8 .
C17 C16 H16 119.8 .
C18 C17 C16 120.0(8) .
C18 C17 H17 120.0 .
C16 C17 H17 120.0 .
C17 C18 C19 119.9(9) .
C17 C18 H18 120.1 .
C19 C18 H18 120.1 .
C14 C19 C18 120.6(9) .
C14 C19 H19 119.7 .
C18 C19 H19 119.7 .

loop_
_geom_bond_atom_site_label_1
_geom_bond_atom_site_label_2
_geom_bond_distance
I1 Zn1 2.5705(12)
I2 Zn1 2.6053(14)
I1B Zn1 2.57(2)
I2B Zn1 2.67(2)
I1C Zn1 3.07(2)
I1D Zn1 1.78(2)
Zn1 N6 2.077(7)
Zn1 N1 2.215(7)
Zn1 N11 2.243(7)
N1 C1 1.338(12)
N1 C4 1.358(11)
C1 C2 1.381(14)
C1 H1 0.9500
C2 N3 1.333(13)
C2 H2 0.9500
N3 C3 1.338(13)
C3 C4 1.393(12)
C3 H3 0.9500
C4 C5 1.477(12)
C5 N6 1.346(11)
C5 C6 1.407(12)
C6 C7 1.388(12)
C6 H6 0.9500
N6 C9 1.324(11)
C7 C8 1.393(12)
C7 C14 1.498(11)
C8 C9 1.392(12)
C8 H8 0.9500
C9 C10 1.474(12)
C10 N11 1.338(10)
C10 C11 1.403(12)
C11 N13 1.327(12)
C11 H11 0.9500
N11 C13 1.332(12)
C12 N13 1.339(14)
C12 C13 1.382(14)
C12 H12 0.9500
C13 H13 0.9500
C14 C15 1.381(13)
C14 C19 1.392(12)
C15 C16 1.379(13)
C15 H15 0.9500
C16 C17 1.392(14)
C16 H16 0.9500
C17 C18 1.353(14)
C17 H17 0.9500
C18 C19 1.400(13)
C18 H18 0.9500
C19 H19 0.9500

loop_
_geom_hbond_atom_site_label_D
_geom_hbond_atom_site_label_H
_geom_hbond_atom_site_label_A
_geom_hbond_distance_DH
_geom_hbond_distance_HA
_geom_hbond_distance_DA
_geom_hbond_angle_DHA
_geom_hbond_site_symmetry_A
C3 H3 I2B 0.95 3.06 3.95(2) 159. 3_746
C3 H3 I1C 0.95 2.82 3.61(2) 141. 3_746
C6 H6 I1B 0.95 2.36 2.83(2) 110. 3_646
C6 H6 I1C 0.95 2.43 3.03(3) 122. 3_746
C13 H13 I1B 0.95 3.05 3.64(2) 122. .
C15 H15 I1B 0.95 1.86 2.57(2) 130. 3_646

loop_
_geom_torsion_atom_site_label_1
_geom_torsion_atom_site_label_2
_geom_torsion_atom_site_label_3
_geom_torsion_atom_site_label_4
_geom_torsion
_geom_torsion_site_symmetry_1
_geom_torsion_site_symmetry_4
C4 N1 C1 C2 2.7(15) . .
Zn1 N1 C1 C2 -176.7(8) . .
I2B N1 C1 C2 111.4(11) . .
N1 C1 C2 N3 -1.2(17) . .
C1 C2 N3 C3 0.5(16) . .
C2 N3 C3 C4 -1.3(16) . .
C1 N1 C4 C3 -3.4(15) . .
Zn1 N1 C4 C3 176.1(8) . .
I2B N1 C4 C3 -110.8(10) . .
C1 N1 C4 C5 176.8(9) . .
Zn1 N1 C4 C5 -3.8(11) . .
I2B N1 C4 C5 69.4(10) . .
N3 C3 C4 N1 2.8(16) . .
N3 C3 C4 C5 -177.4(10) . .
N1 C4 C5 N6 -9.4(12) . .
C3 C4 C5 N6 170.8(9) . .
N1 C4 C5 C6 170.5(9) . .
C3 C4 C5 C6 -9.4(16) . .
N6 C5 C6 C7 -3.0(14) . .
C4 C5 C6 C7 177.1(9) . .
C6 C5 N6 C9 2.3(13) . .
C4 C5 N6 C9 -177.8(9) . .
C6 C5 N6 Zn1 -160.5(7) . .
C4 C5 N6 Zn1 19.4(10) . .
C5 C6 C7 C8 0.6(14) . .
C5 C6 C7 C14 177.9(9) . .
C6 C7 C8 C9 2.3(15) . .
C14 C7 C8 C9 -174.9(9) . .
C5 N6 C9 C8 0.7(14) . .
Zn1 N6 C9 C8 163.5(7) . .
C5 N6 C9 C10 178.5(8) . .
Zn1 N6 C9 C10 -18.8(11) . .
C7 C8 C9 N6 -3.1(15) . .
C7 C8 C9 C10 179.4(9) . .
N6 C9 C10 N11 9.9(12) . .
C8 C9 C10 N11 -172.4(9) . .
N6 C9 C10 C11 -169.1(9) . .
C8 C9 C10 C11 8.6(16) . .
N11 C10 C11 N13 0.4(16) . .
C9 C10 C11 N13 179.4(10) . .
C11 C10 N11 C13 0.3(14) . .
C9 C10 N11 C13 -178.8(9) . .
C11 C10 N11 Zn1 -178.5(7) . .
C9 C10 N11 Zn1 2.4(10) . .
C10 N11 C13 C12 -0.8(15) . .
Zn1 N11 C13 C12 177.9(8) . .
N13 C12 C13 N11 0.6(18) . .
C10 C11 N13 C12 -0.6(17) . .
C13 C12 N13 C11 0.1(18) . .
C6 C7 C14 C15 -15.4(16) . .
C8 C7 C14 C15 161.7(10) . .
C6 C7 C14 C19 162.6(10) . .
C8 C7 C14 C19 -20.3(15) . .
C19 C14 C15 C16 2.9(17) . .
C7 C14 C15 C16 -179.0(11) . .
C19 C14 C15 I1B 150.1(10) . 3_646
C7 C14 C15 I1B -31.9(13) . 3_646
C14 C15 C16 C17 -1.4(18) . .
I1B C15 C16 C17 -142.2(11) 3_646 .
C15 C16 C17 C18 0.0(18) . .
C16 C17 C18 C19 0.0(18) . .
C15 C14 C19 C18 -3.0(17) . .
C7 C14 C19 C18 178.9(10) . .
C17 C18 C19 C14 1.6(18) . .
